data_4337881
loop_
_publ_author_name
'Zhang, Daopeng'
'Si, Weijiang'
'Wang, Ping'
'Chen, Xia'
'Jiang, Jianzhuang'

_publ_section_title
;
 1D to 3D Heterobimetallic Complexes Tuned by Cyanide Precursors:
 Synthesis, Crystal Structures, and Magnetic Properties.
;
_journal_issue 7
_journal_name_full 'Inorganic chemistry'
_journal_page_first 3494
_journal_paper_doi 10.1021/ic4029386
_journal_volume 53
_journal_year 2014
_chemical_formula_moiety 'C76 H87 Mo2 N32 Ni4, C2 H3 N, 13(H2 O)'
_chemical_formula_sum 'C78 H116 Mo2 N33 Ni4 O13'
_chemical_formula_weight 2150.76
_chemical_name_systematic
; 
 ? 
;
_space_group_IT_number 14
_symmetry_cell_setting monoclinic
_symmetry_space_group_name_Hall '-P 2yn'
_symmetry_space_group_name_H-M 'P 1 21/n 1'
_atom_sites_solution_hydrogens geom
_atom_sites_solution_primary direct
_atom_sites_solution_secondary difmap
_audit_creation_method SHELXL-97
_cell_angle_alpha 90.00
_cell_angle_beta 94.27(4)
_cell_angle_gamma 90.00
_cell_formula_units_Z 4
_cell_length_a 26.11(5)
_cell_length_b 13.91(3)
_cell_length_c 29.55(6)
_cell_measurement_reflns_used 2168
_cell_measurement_temperature 293(2)
_cell_measurement_theta_max 26.371
_cell_measurement_theta_min 2.578
_cell_volume 10702(4)
_computing_cell_refinement 'SAINT-Plus (Bruker, 2001)'
_computing_data_collection 'APEX2 (Bruker, 2004)'
_computing_data_reduction SAINT-Plus
_computing_molecular_graphics 'SHELXTL (Sheldrick, 2008)'
_computing_publication_material SHELXTL
_computing_structure_refinement 'SHELXL-97 (Sheldrick, 2008)'
_computing_structure_solution 'SHELXS-97 (Sheldrick, 2008)'
_diffrn_ambient_temperature 293(2)
_diffrn_measured_fraction_theta_full 0.995
_diffrn_measured_fraction_theta_max 0.995
_diffrn_measurement_device_type 'Bruker APEX II CCD area-detector'
_diffrn_measurement_method '\f and \w scans'
_diffrn_radiation_monochromator graphite
_diffrn_radiation_source 'fine-focus sealed tube'
_diffrn_radiation_type MoK\a
_diffrn_radiation_wavelength 0.71073
_diffrn_reflns_av_R_equivalents 0.0810
_diffrn_reflns_av_sigmaI/netI 0.1032
_diffrn_reflns_limit_h_max 31
_diffrn_reflns_limit_h_min -28
_diffrn_reflns_limit_k_max 16
_diffrn_reflns_limit_k_min -14
_diffrn_reflns_limit_l_max 34
_diffrn_reflns_limit_l_min -35
_diffrn_reflns_number 51306
_diffrn_reflns_theta_full 25.01
_diffrn_reflns_theta_max 25.01
_diffrn_reflns_theta_min 1.56
_exptl_absorpt_coefficient_mu 0.984
_exptl_absorpt_correction_T_max 0.8911
_exptl_absorpt_correction_T_min 0.8352
_exptl_absorpt_correction_type multi-scan
_exptl_absorpt_process_details sadabs
_exptl_crystal_colour red-brown
_exptl_crystal_density_diffrn 1.335
_exptl_crystal_density_method 'not measured'
_exptl_crystal_description block
_exptl_crystal_F_000 4460
_exptl_crystal_size_max 0.19
_exptl_crystal_size_mid 0.14
_exptl_crystal_size_min 0.12
_platon_squeeze_details
;
;
_refine_diff_density_max 1.416
_refine_diff_density_min -0.788
_refine_diff_density_rms 0.131
_refine_ls_extinction_method none
_refine_ls_goodness_of_fit_ref 1.024
_refine_ls_hydrogen_treatment none
_refine_ls_matrix_type full
_refine_ls_number_parameters 1180
_refine_ls_number_reflns 18779
_refine_ls_number_restraints 0
_refine_ls_restrained_S_all 1.024
_refine_ls_R_factor_all 0.1424
_refine_ls_R_factor_gt 0.0775
_refine_ls_shift/su_max 0.001
_refine_ls_shift/su_mean 0.000
_refine_ls_structure_factor_coef Fsqd
_refine_ls_weighting_details 'calc w=1/[\s^2^(Fo^2^)+(0.1495P)^2^+3.2723P] where P=(Fo^2^+2Fc^2^)/3'
_refine_ls_weighting_scheme calc
_refine_ls_wR_factor_gt 0.2079
_refine_ls_wR_factor_ref 0.2612
_reflns_number_gt 10381
_reflns_number_total 18779
_reflns_threshold_expression >2sigma(I)
_cod_data_source_file ic4029386_si_005.cif
_cod_data_source_block Mo
_cod_depositor_comments 'Adding full bibliography for 4337877--4337881.cif.'
_cod_original_cell_volume 10704(36)
_cod_original_sg_symbol_H-M P2(1)/n
_cod_database_code 4337881

loop_
_symmetry_equiv_pos_as_xyz
'x, y, z'
'-x+1/2, y+1/2, -z+1/2'
'-x, -y, -z'
'x-1/2, -y-1/2, z-1/2'

loop_
_atom_site_label
_atom_site_type_symbol
_atom_site_fract_x
_atom_site_fract_y
_atom_site_fract_z
_atom_site_U_iso_or_equiv
_atom_site_adp_type
_atom_site_occupancy
_atom_site_symmetry_multiplicity
_atom_site_calc_flag
_atom_site_refinement_flags
Mo1 Mo 0.68058(2) 0.53804(5) 0.84463(2) 0.03378(19) Uani 1 1 d .
Mo2 Mo 0.82432(3) 0.84383(5) 1.15316(2) 0.0404(2) Uani 1 1 d .
Ni1 Ni 0.74271(5) 0.66507(8) 1.00892(3) 0.0526(3) Uani 1 1 d .
Ni2 Ni 0.76317(4) 0.38159(7) 0.71001(3) 0.0457(3) Uani 1 1 d .
Ni3 Ni 0.50109(4) 0.62845(8) 0.75850(4) 0.0536(3) Uani 1 1 d .
Ni4 Ni 0.73190(5) 0.66653(8) 1.27532(4) 0.0581(3) Uani 1 1 d .
O1 O 0.5495(4) 0.1885(6) 0.7801(5) 0.157(5) Uani 1 1 d .
H2O1 H 0.5456 0.1868 0.8084 0.189 Uiso 1 1 d R
H101 H 0.5715 0.2344 0.7904 0.189 Uiso 1 1 d R
O2 O 0.7048(7) 0.2132(8) 0.9742(4) 0.221(8) Uani 1 1 d .
H1O2 H 0.7235 0.1652 0.9686 0.265 Uiso 1 1 d R
H2O2 H 0.6863 0.2262 0.9501 0.265 Uiso 1 1 d R
O3 O 0.5912(4) 0.9438(9) 0.1205(4) 0.158(5) Uani 1 1 d .
H1O3 H 0.6235 0.9441 0.1268 0.190 Uiso 1 1 d R
H2O3 H 0.5846 0.9835 0.0990 0.190 Uiso 1 1 d R
O4 O 0.5179(5) 0.1253(10) 0.6849(8) 0.255(10) Uani 1 1 d .
H1O4 H 0.5402 0.0972 0.6701 0.306 Uiso 1 1 d R
H2O4 H 0.4994 0.1597 0.6664 0.306 Uiso 1 1 d R
O5 O 0.7965(7) 0.1665(10) 0.0177(5) 0.235(8) Uani 1 1 d .
H105 H 0.8149 0.2007 0.0345 0.281 Uiso 1 1 d R
H2O5 H 0.7856 0.1319 0.0387 0.281 Uiso 1 1 d R
O6 O 0.9165(4) 0.5306(10) 0.8743(5) 0.200(6) Uani 1 1 d .
H106 H 0.8888 0.5649 0.8683 0.240 Uiso 1 1 d R
H206 H 0.9043 0.4708 0.8859 0.240 Uiso 1 1 d R
O7 O 0.5062(6) 0.501(3) 0.9596(5) 0.57(3) Uani 1 1 d .
H1O7 H 0.5348 0.4987 0.9477 0.682 Uiso 1 1 d R
H2O7 H 0.4970 0.5593 0.9605 0.682 Uiso 1 1 d R
O8 O 0.8361(8) 0.3221(15) 0.9047(8) 0.315(12) Uani 1 1 d .
H1O8 H 0.8446 0.2632 0.9041 0.378 Uiso 1 1 d R
H2O8 H 0.8056 0.3250 0.9130 0.378 Uiso 1 1 d R
O9 O 0.4943(6) 0.8460(15) 0.1314(7) 0.281(10) Uani 1 1 d .
H1O9 H 0.4679 0.8411 0.1128 0.337 Uiso 1 1 d R
H2O9 H 0.5157 0.8822 0.1193 0.337 Uiso 1 1 d R
O10 O 0.9075(8) 0.581(2) 0.0802(9) 0.46(3) Uani 1 1 d .
H110 H 0.9388 0.5654 0.0859 0.556 Uiso 1 1 d R
H210 H 0.8960 0.5995 0.1050 0.556 Uiso 1 1 d R
O11 O 0.5643(13) 0.0635(17) 0.0495(10) 0.48(2) Uani 1 1 d .
H111 H 0.5458 0.0882 0.0710 0.572 Uiso 1 1 d R
H211 H 0.5449 0.0503 0.0261 0.572 Uiso 1 1 d R
O12 O 0.4350(10) 0.7115(16) 0.0858(9) 0.375(16) Uani 1 1 d .
H112 H 0.4589 0.7045 0.0637 0.450 Uiso 1 1 d R
H212 H 0.4200 0.6588 0.0909 0.450 Uiso 1 1 d R
O14 O 0.8884(10) 0.237(2) 0.9642(13) 0.46(2) Uani 1 1 d .
H114 H 0.9116 0.2638 0.9815 0.548 Uiso 1 1 d R
H214 H 0.8682 0.2080 0.9809 0.548 Uiso 1 1 d R
N1 N 0.7169(3) 0.6375(5) 0.9429(2) 0.0564(19) Uani 1 1 d .
N2 N 0.7253(3) 0.4895(5) 0.7473(2) 0.0478(17) Uani 1 1 d .
N3 N 0.5783(3) 0.6314(5) 0.7885(3) 0.059(2) Uani 1 1 d .
N4 N 0.8084(3) 0.5412(7) 0.8556(3) 0.080(3) Uani 1 1 d .
N5 N 0.7205(4) 0.3448(7) 0.9020(3) 0.100(3) Uani 1 1 d .
N6 N 0.5869(4) 0.5195(10) 0.9107(3) 0.118(4) Uani 1 1 d .
N7 N 0.6089(3) 0.3594(6) 0.7986(3) 0.080(3) Uani 1 1 d .
N8 N 0.7052(3) 0.7649(5) 0.8222(2) 0.0498(17) Uani 1 1 d .
N9 N 0.6727(3) 0.6965(7) 1.0227(2) 0.064(2) Uani 1 1 d .
N10 N 0.7407(4) 0.8085(6) 0.9959(2) 0.062(2) Uani 1 1 d .
N11 N 0.8144(3) 0.6311(6) 0.9964(3) 0.074(2) Uani 1 1 d .
H11 H 0.8331 0.6371 1.0235 0.089 Uiso 1 1 calc R
N12 N 0.7154(4) 0.5298(6) 1.0231(2) 0.070(2) Uani 1 1 d .
N13 N 0.7278(3) 0.4348(6) 0.6552(2) 0.059(2) Uani 1 1 d .
N14 N 0.6980(3) 0.3026(5) 0.7082(3) 0.059(2) Uani 1 1 d .
N15 N 0.8020(3) 0.3426(6) 0.7704(3) 0.066(2) Uani 1 1 d .
H15 H 0.7912 0.3835 0.7917 0.079 Uiso 1 1 calc R
N16 N 0.8176(3) 0.4800(6) 0.6890(3) 0.065(2) Uani 1 1 d .
N17 N 0.4903(3) 0.7648(6) 0.7704(3) 0.065(2) Uani 1 1 d .
N18 N 0.4740(3) 0.6258(7) 0.8220(3) 0.071(2) Uani 1 1 d .
N19 N 0.5108(4) 0.4867(7) 0.7500(4) 0.089(3) Uani 1 1 d .
H19 H 0.5433 0.4737 0.7615 0.107 Uiso 1 1 calc R
N20 N 0.5203(3) 0.6878(10) 0.7009(4) 0.094(3) Uani 1 1 d .
N21 N 0.7719(3) 0.6979(6) 1.0751(2) 0.0587(19) Uani 1 1 d .
N22 N 0.7778(3) 0.7713(5) 1.2466(3) 0.060(2) Uani 1 1 d .
N23 N 0.8035(4) 1.0009(7) 1.0706(3) 0.099(3) Uani 1 1 d .
N24 N 0.9210(4) 0.8316(9) 1.0901(3) 0.101(3) Uani 1 1 d .
N25 N 0.6989(3) 0.8830(7) 1.1418(4) 0.092(3) Uani 1 1 d .
N26 N 0.8776(4) 0.6290(6) 1.1725(3) 0.084(3) Uani 1 1 d .
N27 N 0.8097(3) 1.0526(6) 1.2005(3) 0.070(2) Uani 1 1 d .
N28 N 0.6715(5) 0.7371(9) 1.2605(7) 0.122(4) Uani 1 1 d .
N29 N 0.7210(6) 0.7488(9) 1.3361(5) 0.109(4) Uani 1 1 d .
N30 N 0.7945(5) 0.5924(9) 1.3015(5) 0.115(4) Uani 1 1 d .
H30 H 0.7812 0.5399 1.3148 0.137 Uiso 1 1 calc R
N31 N 0.7177(5) 0.6178(9) 1.2155(4) 0.113(4) Uani 1 1 d .
N32 N 0.3912(3) 0.6305(6) 0.7010(3) 0.069(2) Uani 1 1 d .
N33 N 0.5620(12) 0.933(2) 0.9131(10) 0.323(19) Uani 1 1 d .
C1 C 0.7035(3) 0.6037(6) 0.9089(3) 0.047(2) Uani 1 1 d .
C2 C 0.7068(3) 0.5096(5) 0.7792(3) 0.0366(17) Uani 1 1 d .
C3 C 0.6149(3) 0.6014(6) 0.8069(3) 0.045(2) Uani 1 1 d .
C4 C 0.7637(3) 0.5411(6) 0.8512(3) 0.047(2) Uani 1 1 d .
C5 C 0.7069(4) 0.4120(7) 0.8819(3) 0.059(2) Uani 1 1 d .
C6 C 0.6183(4) 0.5259(8) 0.8878(3) 0.071(3) Uani 1 1 d .
C7 C 0.6345(3) 0.4189(6) 0.8159(3) 0.054(2) Uani 1 1 d .
C8 C 0.6971(3) 0.6861(6) 0.8298(2) 0.0378(17) Uani 1 1 d .
C9 C 0.7001(5) 0.8502(7) 1.0060(4) 0.075(3) Uani 1 1 d .
C10 C 0.6895(6) 0.9563(8) 1.0025(5) 0.123(5) Uani 1 1 d .
H10A H 0.7205 0.9897 0.9967 0.185 Uiso 1 1 calc R
H10B H 0.6772 0.9789 1.0304 0.185 Uiso 1 1 calc R
H10C H 0.6639 0.9680 0.9780 0.185 Uiso 1 1 calc R
C11 C 0.6593(5) 0.7862(9) 1.0212(4) 0.077(3) Uani 1 1 d .
C12 C 0.6086(7) 0.8092(14) 1.0283(6) 0.130(6) Uani 1 1 d .
H12 H 0.5972 0.8725 1.0261 0.156 Uiso 1 1 calc R
C13 C 0.5779(6) 0.742(2) 1.0381(7) 0.158(8) Uani 1 1 d .
H13 H 0.5447 0.7582 1.0447 0.189 Uiso 1 1 calc R
C14 C 0.5922(6) 0.6443(16) 1.0392(6) 0.136(6) Uani 1 1 d .
H14 H 0.5691 0.5956 1.0447 0.163 Uiso 1 1 calc R
C15 C 0.6418(5) 0.6256(10) 1.0318(4) 0.082(3) Uani 1 1 d .
C16 C 0.6670(5) 0.5310(10) 1.0303(3) 0.088(4) Uani 1 1 d .
C17 C 0.6360(6) 0.4408(10) 1.0365(5) 0.142(6) Uani 1 1 d .
H17A H 0.6530 0.4017 1.0598 0.213 Uiso 1 1 calc R
H17B H 0.6328 0.4054 1.0085 0.213 Uiso 1 1 calc R
H17C H 0.6024 0.4578 1.0451 0.213 Uiso 1 1 calc R
C18 C 0.7466(7) 0.4458(8) 1.0140(4) 0.111(5) Uani 1 1 d .
H18A H 0.7355 0.4214 0.9841 0.133 Uiso 1 1 calc R
H18B H 0.7398 0.3962 1.0358 0.133 Uiso 1 1 calc R
C19 C 0.8032(6) 0.4629(10) 1.0159(4) 0.110(5) Uani 1 1 d .
H19A H 0.8145 0.4841 1.0462 0.131 Uiso 1 1 calc R
H19B H 0.8201 0.4021 1.0107 0.131 Uiso 1 1 calc R
C20 C 0.8209(6) 0.5343(9) 0.9830(4) 0.103(4) Uani 1 1 d .
H20A H 0.8570 0.5232 0.9791 0.123 Uiso 1 1 calc R
H20B H 0.8021 0.5243 0.9538 0.123 Uiso 1 1 calc R
C21 C 0.8351(5) 0.7058(10) 0.9660(4) 0.091(4) Uani 1 1 d .
H21A H 0.8706 0.6905 0.9613 0.109 Uiso 1 1 calc R
H21B H 0.8157 0.7039 0.9368 0.109 Uiso 1 1 calc R
C22 C 0.8327(5) 0.8004(10) 0.9842(4) 0.099(4) Uani 1 1 d .
H22A H 0.8593 0.8383 0.9714 0.119 Uiso 1 1 calc R
H22B H 0.8415 0.7963 1.0166 0.119 Uiso 1 1 calc R
C23 C 0.7820(5) 0.8565(8) 0.9770(4) 0.084(3) Uani 1 1 d .
H23A H 0.7863 0.9195 0.9907 0.101 Uiso 1 1 calc R
H23B H 0.7737 0.8654 0.9447 0.101 Uiso 1 1 calc R
C24 C 0.4655(4) 0.7058(11) 0.8377(5) 0.088(4) Uani 1 1 d .
C25 C 0.4464(7) 0.7224(18) 0.8836(6) 0.200(10) Uani 1 1 d .
H25A H 0.4096 0.7172 0.8816 0.300 Uiso 1 1 calc R
H25B H 0.4563 0.7854 0.8941 0.300 Uiso 1 1 calc R
H25C H 0.4609 0.6751 0.9044 0.300 Uiso 1 1 calc R
C26 C 0.4764(4) 0.7880(9) 0.8106(5) 0.077(3) Uani 1 1 d .
C27 C 0.4716(6) 0.8794(13) 0.8229(7) 0.117(5) Uani 1 1 d .
H27 H 0.4630 0.8960 0.8518 0.141 Uiso 1 1 calc R
C28 C 0.4792(7) 0.9432(16) 0.7931(10) 0.153(9) Uani 1 1 d .
H28 H 0.4762 1.0070 0.8019 0.183 Uiso 1 1 calc R
C29 C 0.4919(5) 0.9268(11) 0.7480(8) 0.127(7) Uani 1 1 d .
H29 H 0.4951 0.9755 0.7269 0.153 Uiso 1 1 calc R
C30 C 0.4993(4) 0.8245(9) 0.7383(6) 0.094(4) Uani 1 1 d .
C31 C 0.5127(4) 0.7787(13) 0.6978(5) 0.091(4) Uani 1 1 d .
C32 C 0.5148(6) 0.8326(14) 0.6533(5) 0.165(9) Uani 1 1 d .
H32A H 0.5392 0.8020 0.6351 0.247 Uiso 1 1 calc R
H32B H 0.5252 0.8978 0.6593 0.247 Uiso 1 1 calc R
H32C H 0.4815 0.8319 0.6372 0.247 Uiso 1 1 calc R
C33 C 0.5306(6) 0.6246(17) 0.6606(5) 0.140(7) Uani 1 1 d .
H33A H 0.5585 0.6513 0.6447 0.168 Uiso 1 1 calc R
H33B H 0.5002 0.6218 0.6396 0.168 Uiso 1 1 calc R
C34 C 0.5451(7) 0.5214(19) 0.6781(6) 0.159(9) Uani 1 1 d .
H34A H 0.5525 0.4834 0.6518 0.191 Uiso 1 1 calc R
H34B H 0.5769 0.5269 0.6970 0.191 Uiso 1 1 calc R
C35 C 0.5100(6) 0.4658(12) 0.7034(7) 0.138(7) Uani 1 1 d .
H35A H 0.4754 0.4762 0.6900 0.166 Uiso 1 1 calc R
H35B H 0.5179 0.3982 0.6999 0.166 Uiso 1 1 calc R
C36 C 0.4781(5) 0.4280(9) 0.7750(6) 0.103(4) Uani 1 1 d .
H36A H 0.4850 0.3607 0.7692 0.124 Uiso 1 1 calc R
H36B H 0.4425 0.4409 0.7652 0.124 Uiso 1 1 calc R
C37 C 0.4871(5) 0.4480(11) 0.8236(7) 0.119(5) Uani 1 1 d .
H37A H 0.5238 0.4558 0.8303 0.142 Uiso 1 1 calc R
H37B H 0.4768 0.3916 0.8400 0.142 Uiso 1 1 calc R
C38 C 0.4608(6) 0.5344(11) 0.8428(5) 0.118(5) Uani 1 1 d .
H38A H 0.4239 0.5253 0.8386 0.142 Uiso 1 1 calc R
H38B H 0.4700 0.5378 0.8751 0.142 Uiso 1 1 calc R
C39 C 0.6644(4) 0.3269(9) 0.6735(4) 0.077(3) Uani 1 1 d .
C40 C 0.6161(5) 0.2692(10) 0.6640(6) 0.123(5) Uani 1 1 d .
H40A H 0.6133 0.2226 0.6877 0.184 Uiso 1 1 calc R
H40B H 0.6172 0.2370 0.6354 0.184 Uiso 1 1 calc R
H40C H 0.5869 0.3114 0.6630 0.184 Uiso 1 1 calc R
C41 C 0.6811(4) 0.4066(7) 0.6467(3) 0.059(2) Uani 1 1 d .
C42 C 0.6487(5) 0.4579(11) 0.6122(4) 0.091(4) Uani 1 1 d .
H42 H 0.6148 0.4412 0.6040 0.109 Uiso 1 1 calc R
C43 C 0.6728(8) 0.5317(13) 0.5934(4) 0.115(6) Uani 1 1 d .
H43 H 0.6539 0.5651 0.5706 0.138 Uiso 1 1 calc R
C44 C 0.7217(7) 0.5632(10) 0.6038(4) 0.100(4) Uani 1 1 d .
H44 H 0.7353 0.6168 0.5902 0.120 Uiso 1 1 calc R
C45 C 0.7491(5) 0.5092(6) 0.6360(3) 0.068(3) Uani 1 1 d .
C46 C 0.8031(6) 0.5265(8) 0.6549(4) 0.080(3) Uani 1 1 d .
C47 C 0.8348(6) 0.5959(9) 0.6309(5) 0.129(6) Uani 1 1 d .
H47A H 0.8433 0.6499 0.6502 0.194 Uiso 1 1 calc R
H47B H 0.8159 0.6177 0.6037 0.194 Uiso 1 1 calc R
H47C H 0.8659 0.5650 0.6231 0.194 Uiso 1 1 calc R
C48 C 0.8688(4) 0.4836(9) 0.7117(5) 0.096(4) Uani 1 1 d .
H48A H 0.8825 0.5479 0.7090 0.116 Uiso 1 1 calc R
H48B H 0.8910 0.4397 0.6967 0.116 Uiso 1 1 calc R
C49 C 0.8693(5) 0.4576(9) 0.7603(4) 0.093(4) Uani 1 1 d .
H49 H 0.8771 0.5021 0.7833 0.111 Uiso 1 1 calc R
C50 C 0.8566(4) 0.3568(9) 0.7701(4) 0.088(4) Uani 1 1 d .
H50A H 0.8700 0.3155 0.7473 0.105 Uiso 1 1 calc R
H50B H 0.8730 0.3388 0.7994 0.105 Uiso 1 1 calc R
C51 C 0.7854(5) 0.2459(7) 0.7834(3) 0.085(4) Uani 1 1 d .
H51A H 0.8001 0.2317 0.8138 0.102 Uiso 1 1 calc R
H51B H 0.7987 0.1991 0.7629 0.102 Uiso 1 1 calc R
C52 C 0.7271(5) 0.2353(7) 0.7823(4) 0.083(4) Uani 1 1 d .
H52A H 0.7204 0.1803 0.8012 0.100 Uiso 1 1 calc R
H52B H 0.7144 0.2913 0.7975 0.100 Uiso 1 1 calc R
C53 C 0.6941(4) 0.2235(7) 0.7388(4) 0.076(3) Uani 1 1 d .
H53A H 0.7039 0.1649 0.7239 0.092 Uiso 1 1 calc R
H53B H 0.6585 0.2167 0.7458 0.092 Uiso 1 1 calc R
C54 C 0.7909(3) 0.7488(6) 1.1028(3) 0.049(2) Uani 1 1 d .
C55 C 0.7943(3) 0.7969(6) 1.2139(3) 0.047(2) Uani 1 1 d .
C56 C 0.8115(4) 0.9452(7) 1.0994(3) 0.066(3) Uani 1 1 d .
C57 C 0.8869(4) 0.8378(7) 1.1126(3) 0.062(3) Uani 1 1 d .
C58 C 0.8586(4) 0.7034(7) 1.1671(3) 0.059(2) Uani 1 1 d .
C59 C 0.7420(4) 0.8694(7) 1.1452(3) 0.062(3) Uani 1 1 d .
C60 C 0.8171(3) 0.9795(6) 1.1841(3) 0.050(2) Uani 1 1 d .
C61 C 0.4263(3) 0.6195(6) 0.7263(3) 0.0395(18) Uani 1 1 d .
C62 C 0.6781(7) 0.6538(12) 1.1919(6) 0.109(5) Uani 1 1 d .
C63 C 0.6689(8) 0.6356(14) 1.1452(7) 0.182(9) Uani 1 1 d .
H63A H 0.6450 0.6820 1.1321 0.274 Uiso 1 1 calc R
H63B H 0.6549 0.5722 1.1409 0.274 Uiso 1 1 calc R
H63C H 0.7006 0.6401 1.1308 0.274 Uiso 1 1 calc R
C64 C 0.6491(7) 0.7186(12) 1.2199(7) 0.109(5) Uani 1 1 d .
C65 C 0.6002(7) 0.7673(15) 1.2015(8) 0.142(7) Uani 1 1 d .
H65 H 0.5860 0.7650 1.1717 0.170 Uiso 1 1 calc R
C66 C 0.5800(8) 0.8177(15) 1.2386(10) 0.160(8) Uani 1 1 d .
H66 H 0.5481 0.8453 1.2310 0.192 Uiso 1 1 calc R
C67 C 0.5988(6) 0.8350(11) 1.2856(8) 0.131(6) Uani 1 1 d .
H67 H 0.5826 0.8685 1.3077 0.158 Uiso 1 1 calc R
C68 C 0.6476(6) 0.7889(11) 1.2899(8) 0.112(5) Uani 1 1 d .
C69 C 0.6839(8) 0.7873(13) 1.3308(8) 0.134(7) Uani 1 1 d .
C70 C 0.6617(7) 0.8491(12) 1.3686(6) 0.151(7) Uani 1 1 d .
H70A H 0.6552 0.8089 1.3939 0.227 Uiso 1 1 calc R
H70B H 0.6301 0.8786 1.3569 0.227 Uiso 1 1 calc R
H70C H 0.6859 0.8982 1.3782 0.227 Uiso 1 1 calc R
C71 C 0.7639(7) 0.7408(16) 1.3751(7) 0.152(7) Uani 1 1 d .
H71A H 0.7845 0.7989 1.3759 0.182 Uiso 1 1 calc R
H71B H 0.7482 0.7362 1.4038 0.182 Uiso 1 1 calc R
C72 C 0.7960(9) 0.6609(19) 1.3706(13) 0.241(16) Uani 1 1 d .
H72A H 0.7734 0.6063 1.3735 0.289 Uiso 1 1 calc R
H72B H 0.8185 0.6615 1.3983 0.289 Uiso 1 1 calc R
C73 C 0.8304(8) 0.6301(15) 1.3350(7) 0.157(7) Uani 1 1 d .
H73A H 0.8491 0.6841 1.3235 0.189 Uiso 1 1 calc R
H73B H 0.8547 0.5814 1.3464 0.189 Uiso 1 1 calc R
C74 C 0.8283(6) 0.5547(12) 1.2715(8) 0.143(8) Uani 1 1 d .
H74A H 0.8511 0.5072 1.2862 0.171 Uiso 1 1 calc R
H74B H 0.8486 0.6049 1.2587 0.171 Uiso 1 1 calc R
C75 C 0.7918(9) 0.5099(15) 1.2360(8) 0.157(7) Uani 1 1 d .
H75A H 0.8132 0.4708 1.2178 0.189 Uiso 1 1 calc R
H75B H 0.7717 0.4650 1.2525 0.189 Uiso 1 1 calc R
C76 C 0.7555(8) 0.5554(13) 1.2039(8) 0.168(9) Uani 1 1 d .
H76A H 0.7756 0.5899 1.1829 0.202 Uiso 1 1 calc R
H76B H 0.7382 0.5040 1.1867 0.202 Uiso 1 1 calc R
C77 C 0.6036(7) 0.7787(14) 0.8991(6) 0.151(7) Uani 1 1 d .
H77A H 0.5853 0.7519 0.8726 0.226 Uiso 1 1 calc R
H77B H 0.6017 0.7353 0.9241 0.226 Uiso 1 1 calc R
H77C H 0.6389 0.7885 0.8932 0.226 Uiso 1 1 calc R
C78 C 0.5833(9) 0.859(2) 0.9087(7) 0.169(8) Uani 1 1 d .

loop_
_atom_site_aniso_label
_atom_site_aniso_U_11
_atom_site_aniso_U_22
_atom_site_aniso_U_33
_atom_site_aniso_U_23
_atom_site_aniso_U_13
_atom_site_aniso_U_12
Mo1 0.0407(4) 0.0348(4) 0.0262(3) 0.0006(3) 0.0047(3) -0.0024(3)
Mo2 0.0453(4) 0.0401(4) 0.0356(4) -0.0052(3) 0.0020(3) 0.0013(3)
Ni1 0.0738(8) 0.0548(7) 0.0294(6) -0.0062(5) 0.0049(5) -0.0081(6)
Ni2 0.0641(7) 0.0381(6) 0.0358(6) -0.0018(4) 0.0089(5) 0.0092(5)
Ni3 0.0421(6) 0.0532(7) 0.0647(8) 0.0035(6) -0.0019(5) 0.0017(5)
Ni4 0.0609(8) 0.0440(7) 0.0704(8) 0.0109(6) 0.0120(6) -0.0032(5)
O1 0.113(8) 0.075(6) 0.286(15) -0.013(8) 0.029(9) -0.031(5)
O2 0.42(2) 0.104(9) 0.143(11) 0.026(8) 0.055(13) -0.003(11)
O3 0.096(7) 0.206(12) 0.168(10) -0.052(9) -0.018(7) 0.027(7)
O4 0.140(11) 0.167(13) 0.47(3) 0.060(15) 0.094(15) -0.008(9)
O5 0.37(2) 0.161(12) 0.171(13) 0.084(10) -0.021(14) -0.046(13)
O6 0.116(9) 0.203(14) 0.280(18) -0.002(12) 0.005(10) 0.041(9)
O7 0.171(14) 1.44(10) 0.101(11) -0.03(2) 0.036(10) -0.35(3)
O8 0.28(2) 0.31(2) 0.36(3) -0.12(2) 0.01(2) 0.068(19)
O9 0.170(14) 0.39(3) 0.29(2) -0.075(19) 0.049(14) -0.019(15)
O10 0.214(19) 0.79(6) 0.39(3) -0.42(4) 0.04(2) -0.04(3)
O11 0.76(6) 0.31(3) 0.40(3) 0.14(2) 0.31(4) 0.32(4)
O12 0.43(3) 0.25(2) 0.43(4) 0.12(2) -0.09(3) -0.12(2)
O14 0.30(3) 0.42(4) 0.64(6) -0.02(4) -0.09(4) -0.03(3)
N1 0.083(5) 0.059(5) 0.028(4) -0.012(3) 0.007(4) -0.004(4)
N2 0.064(5) 0.048(4) 0.032(4) -0.005(3) 0.009(3) 0.000(3)
N3 0.051(5) 0.052(5) 0.073(5) 0.003(4) 0.000(4) 0.000(4)
N4 0.051(5) 0.129(8) 0.060(5) -0.002(5) 0.003(4) 0.004(5)
N5 0.154(10) 0.069(6) 0.072(6) 0.020(5) -0.033(6) 0.008(6)
N6 0.085(7) 0.203(13) 0.073(7) -0.010(7) 0.045(6) -0.038(7)
N7 0.081(6) 0.052(5) 0.105(7) -0.014(5) -0.011(5) -0.016(4)
N8 0.071(5) 0.036(4) 0.044(4) 0.000(3) 0.012(3) -0.010(3)
N9 0.076(6) 0.081(6) 0.036(4) -0.014(4) 0.007(4) -0.009(5)
N10 0.091(6) 0.057(5) 0.037(4) -0.006(4) -0.003(4) -0.004(5)
N11 0.087(6) 0.087(7) 0.049(5) 0.006(5) 0.009(4) 0.004(5)
N12 0.107(7) 0.064(6) 0.038(4) 0.008(4) -0.002(4) -0.019(5)
N13 0.074(6) 0.059(5) 0.043(4) -0.010(4) 0.010(4) 0.021(4)
N14 0.068(5) 0.053(5) 0.060(5) -0.018(4) 0.019(4) -0.001(4)
N15 0.076(6) 0.066(5) 0.056(5) -0.012(4) 0.008(4) 0.018(4)
N16 0.083(6) 0.053(5) 0.063(5) -0.013(4) 0.032(5) 0.001(4)
N17 0.044(5) 0.063(5) 0.086(6) 0.005(5) -0.019(4) -0.002(4)
N18 0.052(5) 0.086(7) 0.075(6) 0.017(5) 0.008(4) -0.009(5)
N19 0.086(7) 0.080(7) 0.098(8) -0.021(6) -0.023(6) 0.013(6)
N20 0.038(5) 0.159(11) 0.085(7) 0.022(8) -0.001(4) -0.014(6)
N21 0.070(5) 0.065(5) 0.042(4) -0.004(4) 0.010(4) -0.005(4)
N22 0.080(5) 0.047(4) 0.056(5) -0.007(4) 0.019(4) -0.015(4)
N23 0.148(10) 0.073(6) 0.076(7) 0.016(6) 0.013(6) 0.016(6)
N24 0.067(6) 0.172(11) 0.066(6) 0.007(6) 0.016(5) -0.001(6)
N25 0.051(6) 0.116(8) 0.108(8) -0.016(6) -0.001(5) 0.011(5)
N26 0.099(7) 0.061(6) 0.091(7) -0.007(5) 0.000(5) 0.025(5)
N27 0.074(6) 0.051(5) 0.083(6) -0.018(4) 0.000(4) 0.007(4)
N28 0.092(9) 0.093(9) 0.183(15) 0.041(10) 0.032(10) -0.007(7)
N29 0.116(10) 0.082(8) 0.131(11) 0.017(7) 0.023(9) -0.017(7)
N30 0.114(10) 0.102(9) 0.127(10) 0.024(8) 0.010(9) -0.009(8)
N31 0.117(10) 0.105(9) 0.117(10) 0.013(8) 0.011(8) -0.008(8)
N32 0.063(5) 0.071(6) 0.073(6) 0.007(4) 0.000(5) 0.010(4)
N33 0.39(4) 0.28(3) 0.27(3) -0.15(2) -0.12(3) 0.18(3)
C1 0.047(5) 0.051(5) 0.044(5) 0.003(4) 0.016(4) 0.003(4)
C2 0.042(4) 0.034(4) 0.034(4) -0.005(3) 0.003(3) 0.005(3)
C3 0.038(5) 0.044(5) 0.054(5) 0.003(4) 0.009(4) -0.002(4)
C4 0.045(5) 0.063(6) 0.035(4) 0.001(4) 0.002(4) 0.001(4)
C5 0.078(7) 0.049(5) 0.046(5) 0.010(4) -0.014(5) 0.004(5)
C6 0.060(6) 0.100(8) 0.053(6) -0.006(6) 0.002(5) -0.012(6)
C7 0.055(5) 0.044(5) 0.062(6) 0.003(5) 0.008(4) 0.000(4)
C8 0.042(4) 0.047(5) 0.025(4) -0.004(4) 0.004(3) 0.000(4)
C9 0.108(9) 0.057(7) 0.059(7) -0.007(5) -0.002(6) 0.004(6)
C10 0.157(13) 0.062(8) 0.147(14) -0.002(8) -0.014(11) 0.025(8)
C11 0.081(8) 0.090(9) 0.062(7) -0.019(6) 0.014(6) 0.009(7)
C12 0.089(12) 0.142(15) 0.158(16) -0.037(12) 0.003(11) 0.013(11)
C13 0.063(10) 0.21(2) 0.20(2) -0.065(19) 0.009(11) -0.004(13)
C14 0.086(12) 0.184(19) 0.138(14) -0.032(13) 0.017(10) -0.047(12)
C15 0.082(9) 0.102(10) 0.066(7) -0.016(7) 0.024(6) -0.032(7)
C16 0.101(10) 0.119(11) 0.042(6) -0.004(6) -0.009(6) -0.055(9)
C17 0.177(15) 0.109(11) 0.141(14) 0.004(10) 0.016(11) -0.088(11)
C18 0.190(16) 0.057(7) 0.080(9) 0.019(6) -0.022(10) 0.018(9)
C19 0.144(13) 0.114(11) 0.072(9) 0.014(8) 0.018(9) 0.047(10)
C20 0.136(11) 0.107(10) 0.067(8) -0.008(7) 0.019(7) 0.044(9)
C21 0.094(9) 0.115(10) 0.065(7) -0.009(7) 0.019(6) -0.019(8)
C22 0.098(10) 0.119(11) 0.081(9) 0.020(8) 0.004(7) -0.035(9)
C23 0.112(10) 0.078(8) 0.063(7) 0.019(6) 0.013(6) -0.025(7)
C24 0.062(7) 0.105(10) 0.096(10) -0.024(8) -0.002(6) 0.017(7)
C25 0.161(17) 0.34(3) 0.106(13) -0.062(16) 0.065(12) 0.037(18)
C26 0.057(7) 0.070(8) 0.101(10) -0.025(7) -0.013(6) 0.018(6)
C27 0.091(11) 0.113(13) 0.145(16) -0.023(12) -0.009(10) 0.025(10)
C28 0.097(13) 0.121(17) 0.24(3) -0.021(18) 0.003(16) 0.026(11)
C29 0.079(10) 0.069(10) 0.23(2) 0.046(12) -0.035(12) -0.004(7)
C30 0.065(8) 0.079(9) 0.133(13) 0.053(9) -0.027(8) -0.006(6)
C31 0.043(6) 0.134(12) 0.092(10) 0.057(10) -0.008(6) -0.015(7)
C32 0.098(11) 0.27(2) 0.121(13) 0.118(14) -0.023(9) -0.050(12)
C33 0.079(10) 0.27(2) 0.075(10) -0.025(13) 0.010(7) 0.010(12)
C34 0.093(12) 0.27(3) 0.112(14) -0.058(16) -0.010(10) 0.057(15)
C35 0.087(11) 0.145(15) 0.181(19) -0.079(13) -0.004(12) 0.031(10)
C36 0.089(9) 0.072(8) 0.145(14) 0.004(9) -0.018(9) -0.015(7)
C37 0.088(10) 0.097(11) 0.170(16) 0.060(11) 0.000(10) -0.001(8)
C38 0.106(11) 0.141(14) 0.108(11) 0.051(10) 0.013(9) -0.019(10)
C39 0.049(6) 0.091(8) 0.093(9) -0.056(7) 0.017(6) 0.000(6)
C40 0.076(9) 0.119(11) 0.171(15) -0.037(10) -0.006(9) -0.018(8)
C41 0.074(7) 0.065(6) 0.039(5) -0.017(5) 0.007(5) 0.024(6)
C42 0.087(9) 0.116(11) 0.069(8) -0.032(8) -0.004(7) 0.027(8)
C43 0.162(16) 0.137(14) 0.048(7) 0.011(8) 0.019(9) 0.077(13)
C44 0.149(13) 0.086(9) 0.066(8) 0.018(7) 0.017(8) 0.048(10)
C45 0.131(10) 0.039(5) 0.037(5) 0.005(4) 0.033(6) 0.030(6)
C46 0.125(11) 0.061(7) 0.059(7) 0.006(6) 0.047(7) 0.014(7)
C47 0.190(15) 0.073(8) 0.140(13) 0.004(8) 0.113(12) -0.013(9)
C48 0.066(8) 0.092(9) 0.133(12) -0.044(8) 0.016(7) -0.010(6)
C49 0.113(10) 0.087(9) 0.079(9) -0.039(7) 0.012(7) -0.006(7)
C50 0.068(8) 0.120(11) 0.073(8) -0.019(7) -0.010(6) 0.033(7)
C51 0.155(12) 0.054(6) 0.048(6) 0.021(5) 0.018(7) 0.028(7)
C52 0.142(11) 0.053(6) 0.060(7) 0.017(5) 0.047(7) 0.001(7)
C53 0.092(8) 0.053(6) 0.089(8) -0.014(6) 0.035(7) -0.015(5)
C54 0.066(6) 0.045(5) 0.036(5) -0.005(4) 0.010(4) 0.009(4)
C55 0.053(5) 0.038(5) 0.052(5) -0.009(4) 0.008(4) -0.006(4)
C56 0.096(8) 0.054(6) 0.049(6) 0.001(5) 0.009(5) 0.007(5)
C57 0.054(6) 0.093(8) 0.039(5) 0.003(5) 0.006(4) -0.002(5)
C58 0.066(6) 0.049(6) 0.062(6) -0.002(5) 0.012(5) 0.004(5)
C59 0.048(6) 0.072(7) 0.065(6) -0.029(5) -0.001(5) -0.001(5)
C60 0.054(5) 0.048(5) 0.047(5) 0.003(4) -0.002(4) 0.005(4)
C61 0.032(4) 0.046(5) 0.040(4) 0.000(4) -0.002(4) 0.000(4)
C62 0.110(12) 0.086(10) 0.127(14) 0.044(10) -0.021(11) -0.045(9)
C63 0.22(2) 0.21(2) 0.122(15) -0.016(14) -0.005(14) -0.123(17)
C64 0.104(13) 0.094(11) 0.130(14) 0.045(11) 0.009(11) -0.058(10)
C65 0.103(13) 0.156(17) 0.162(18) 0.034(14) -0.025(12) -0.036(12)
C66 0.146(18) 0.143(18) 0.19(2) 0.031(17) 0.008(18) -0.001(13)
C67 0.102(12) 0.103(12) 0.19(2) 0.027(12) 0.042(12) 0.001(9)
C68 0.082(10) 0.081(9) 0.181(17) 0.037(10) 0.056(12) -0.006(8)
C69 0.100(14) 0.108(14) 0.20(2) 0.036(14) 0.043(16) -0.006(11)
C70 0.156(16) 0.144(15) 0.163(17) -0.010(12) 0.073(14) 0.002(12)
C71 0.132(16) 0.18(2) 0.149(16) 0.037(15) 0.022(13) -0.020(14)
C72 0.124(19) 0.17(2) 0.43(5) 0.04(3) 0.04(3) -0.019(16)
C73 0.134(16) 0.18(2) 0.156(18) 0.040(15) -0.018(15) -0.020(15)
C74 0.094(11) 0.106(12) 0.24(2) 0.065(14) 0.069(14) 0.055(10)
C75 0.154(19) 0.145(18) 0.18(2) 0.009(15) 0.067(16) -0.010(15)
C76 0.163(18) 0.101(13) 0.25(3) 0.053(14) 0.110(19) 0.028(12)
C77 0.157(16) 0.167(17) 0.130(14) -0.043(13) 0.021(11) 0.060(13)
C78 0.18(2) 0.19(2) 0.124(16) -0.034(16) -0.027(14) 0.053(17)

loop_
_atom_type_symbol
_atom_type_description
_atom_type_scat_dispersion_real
_atom_type_scat_dispersion_imag
_atom_type_scat_source
C C 0.0033 0.0016 'International Tables Vol C Tables 4.2.6.8 and 6.1.1.4'
H H 0.0000 0.0000 'International Tables Vol C Tables 4.2.6.8 and 6.1.1.4'
N N 0.0061 0.0033 'International Tables Vol C Tables 4.2.6.8 and 6.1.1.4'
O O 0.0106 0.0060 'International Tables Vol C Tables 4.2.6.8 and 6.1.1.4'
Ni Ni 0.3393 1.1124 'International Tables Vol C Tables 4.2.6.8 and 6.1.1.4'
Mo Mo -1.6832 0.6857 'International Tables Vol C Tables 4.2.6.8 and 6.1.1.4'

loop_
_geom_angle_atom_site_label_1
_geom_angle_atom_site_label_2
_geom_angle_atom_site_label_3
_geom_angle
_geom_angle_site_symmetry_1
_geom_angle_site_symmetry_3
C2 Mo1 C6 146.2(3) . .
C2 Mo1 C1 142.2(3) . .
C6 Mo1 C1 71.5(3) . .
C2 Mo1 C5 101.5(3) . .
C6 Mo1 C5 82.0(4) . .
C1 Mo1 C5 80.7(3) . .
C2 Mo1 C8 84.9(3) . .
C6 Mo1 C8 111.6(4) . .
C1 Mo1 C8 74.1(3) . .
C5 Mo1 C8 145.1(3) . .
C2 Mo1 C3 84.5(3) . .
C6 Mo1 C3 74.5(4) . .
C1 Mo1 C3 116.1(3) . .
C5 Mo1 C3 143.7(3) . .
C8 Mo1 C3 70.7(3) . .
C2 Mo1 C4 72.4(3) . .
C6 Mo1 C4 138.4(3) . .
C1 Mo1 C4 72.6(3) . .
C5 Mo1 C4 72.0(3) . .
C8 Mo1 C4 77.6(3) . .
C3 Mo1 C4 142.1(3) . .
C2 Mo1 C7 73.2(3) . .
C6 Mo1 C7 75.6(4) . .
C1 Mo1 C7 140.8(3) . .
C5 Mo1 C7 74.1(4) . .
C8 Mo1 C7 139.4(3) . .
C3 Mo1 C7 73.5(3) . .
C4 Mo1 C7 124.7(3) . .
C57 Mo2 C60 112.4(4) . .
C57 Mo2 C55 145.7(4) . .
C60 Mo2 C55 81.8(3) . .
C57 Mo2 C54 82.6(4) . .
C60 Mo2 C54 144.4(3) . .
C55 Mo2 C54 104.1(3) . .
C57 Mo2 C56 71.7(4) . .
C60 Mo2 C56 73.6(4) . .
C55 Mo2 C56 142.1(4) . .
C54 Mo2 C56 81.8(4) . .
C57 Mo2 C59 138.6(4) . .
C60 Mo2 C59 77.3(3) . .
C55 Mo2 C59 73.5(4) . .
C54 Mo2 C59 71.1(3) . .
C56 Mo2 C59 73.3(4) . .
C57 Mo2 C58 75.2(4) . .
C60 Mo2 C58 140.3(4) . .
C55 Mo2 C58 74.7(3) . .
C54 Mo2 C58 73.5(4) . .
C56 Mo2 C58 140.8(4) . .
C59 Mo2 C58 123.9(4) . .
C57 Mo2 N32 76.0(4) . 4_676
C60 Mo2 N32 70.6(3) . 4_676
C55 Mo2 N32 80.2(3) . 4_676
C54 Mo2 N32 144.8(3) . 4_676
C56 Mo2 N32 116.5(4) . 4_676
C59 Mo2 N32 140.9(3) . 4_676
C58 Mo2 N32 74.2(3) . 4_676
N9 Ni1 N11 178.4(3) . .
N9 Ni1 N10 78.9(4) . .
N11 Ni1 N10 102.1(4) . .
N9 Ni1 N1 89.6(3) . .
N11 Ni1 N1 91.5(3) . .
N10 Ni1 N1 90.1(3) . .
N9 Ni1 N12 79.6(4) . .
N11 Ni1 N12 99.4(4) . .
N10 Ni1 N12 158.1(4) . .
N1 Ni1 N12 85.9(3) . .
N9 Ni1 N21 92.2(3) . .
N11 Ni1 N21 86.7(3) . .
N10 Ni1 N21 88.0(3) . .
N1 Ni1 N21 177.0(3) . .
N12 Ni1 N21 96.7(3) . .
N13 Ni2 N14 80.7(4) . .
N13 Ni2 N15 173.0(3) . .
N14 Ni2 N15 103.8(4) . .
N13 Ni2 N8 95.5(3) . 2_646
N14 Ni2 N8 85.7(3) . 2_646
N15 Ni2 N8 90.2(3) . 2_646
N13 Ni2 N16 78.2(4) . .
N14 Ni2 N16 158.9(4) . .
N15 Ni2 N16 97.3(4) . .
N8 Ni2 N16 94.2(3) 2_646 .
N13 Ni2 N2 87.3(3) . .
N14 Ni2 N2 88.5(3) . .
N15 Ni2 N2 87.5(3) . .
N8 Ni2 N2 173.1(3) 2_646 .
N16 Ni2 N2 92.5(3) . .
N17 Ni3 N20 78.4(5) . .
N17 Ni3 N19 176.6(5) . .
N20 Ni3 N19 105.0(5) . .
N17 Ni3 N18 77.8(4) . .
N20 Ni3 N18 156.2(5) . .
N19 Ni3 N18 98.7(4) . .
N17 Ni3 C61 89.9(3) . .
N20 Ni3 C61 85.6(3) . .
N19 Ni3 C61 90.4(3) . .
N18 Ni3 C61 92.3(3) . .
N17 Ni3 N3 92.9(3) . .
N20 Ni3 N3 93.2(3) . .
N19 Ni3 N3 87.0(3) . .
N18 Ni3 N3 89.9(3) . .
C61 Ni3 N3 176.8(3) . .
N28 Ni4 N31 82.4(7) . .
N28 Ni4 N30 171.1(7) . .
N31 Ni4 N30 105.6(6) . .
N28 Ni4 N27 91.6(4) . 2_647
N31 Ni4 N27 88.7(4) . 2_647
N30 Ni4 N27 84.7(4) . 2_647
N28 Ni4 N22 92.1(4) . .
N31 Ni4 N22 87.1(4) . .
N30 Ni4 N22 92.2(4) . .
N27 Ni4 N22 174.0(3) 2_647 .
N28 Ni4 N29 76.0(7) . .
N31 Ni4 N29 158.4(6) . .
N30 Ni4 N29 95.9(6) . .
N27 Ni4 N29 90.8(4) 2_647 .
N22 Ni4 N29 94.7(4) . .
H2O1 O1 H101 78.8 . .
H1O2 O2 H2O2 107.7 . .
H1O3 O3 H2O3 107.7 . .
H1O4 O4 H2O4 107.7 . .
H105 O5 H2O5 95.8 . .
H106 O6 H206 104.6 . .
H1O7 O7 H2O7 107.7 . .
H1O8 O8 H2O8 107.7 . .
H1O9 O9 H2O9 107.7 . .
H110 O10 H210 107.7 . .
H111 O11 H211 109.8 . .
H112 O12 H212 111.7 . .
H114 O14 H214 107.7 . .
C1 N1 Ni1 166.4(7) . .
C2 N2 Ni2 147.8(6) . .
C3 N3 Ni3 156.7(7) . .
C8 N8 Ni2 157.5(6) . 2_656
C11 N9 C15 124.1(11) . .
C11 N9 Ni1 117.6(8) . .
C15 N9 Ni1 118.3(9) . .
C9 N10 C23 123.6(10) . .
C9 N10 Ni1 114.7(8) . .
C23 N10 Ni1 121.8(8) . .
C20 N11 C21 115.7(9) . .
C20 N11 Ni1 114.3(8) . .
C21 N11 Ni1 109.4(7) . .
C20 N11 H11 105.5 . .
C21 N11 H11 105.5 . .
Ni1 N11 H11 105.5 . .
C16 N12 C18 127.2(11) . .
C16 N12 Ni1 112.1(8) . .
C18 N12 Ni1 119.1(9) . .
C41 N13 C45 125.2(10) . .
C41 N13 Ni2 115.5(7) . .
C45 N13 Ni2 117.6(8) . .
C39 N14 C53 126.9(9) . .
C39 N14 Ni2 112.6(7) . .
C53 N14 Ni2 120.1(7) . .
C50 N15 C51 116.0(9) . .
C50 N15 Ni2 112.5(7) . .
C51 N15 Ni2 109.4(6) . .
C50 N15 H15 106.1 . .
C51 N15 H15 106.1 . .
Ni2 N15 H15 106.1 . .
C46 N16 C48 125.3(11) . .
C46 N16 Ni2 114.2(9) . .
C48 N16 Ni2 120.3(8) . .
C30 N17 C26 125.8(12) . .
C30 N17 Ni3 117.1(10) . .
C26 N17 Ni3 117.1(8) . .
C24 N18 C38 124.7(12) . .
C24 N18 Ni3 114.5(9) . .
C38 N18 Ni3 120.4(9) . .
C35 N19 C36 115.1(13) . .
C35 N19 Ni3 109.4(10) . .
C36 N19 Ni3 114.4(9) . .
C35 N19 H19 105.7 . .
C36 N19 H19 105.7 . .
Ni3 N19 H19 105.7 . .
C31 N20 C33 123.4(14) . .
C31 N20 Ni3 115.0(10) . .
C33 N20 Ni3 120.0(11) . .
C54 N21 Ni1 153.6(7) . .
C55 N22 Ni4 144.8(7) . .
C60 N27 Ni4 158.1(8) . 2_657
C64 N28 C68 120.3(18) . .
C64 N28 Ni4 114.6(14) . .
C68 N28 Ni4 124.1(15) . .
C69 N29 C71 136(2) . .
C69 N29 Ni4 107.9(16) . .
C71 N29 Ni4 116.6(11) . .
C74 N30 C73 99.6(17) . .
C74 N30 Ni4 118.3(11) . .
C73 N30 Ni4 123.4(12) . .
C74 N30 H30 104.5 . .
C73 N30 H30 104.5 . .
Ni4 N30 H30 104.5 . .
C62 N31 C76 131.6(19) . .
C62 N31 Ni4 116.8(13) . .
C76 N31 Ni4 111.2(14) . .
C61 N32 Mo2 178.3(8) . 4_575
N1 C1 Mo1 178.3(8) . .
N2 C2 Mo1 172.1(7) . .
N3 C3 Mo1 175.7(7) . .
N4 C4 Mo1 178.2(8) . .
N5 C5 Mo1 179.2(10) . .
N6 C6 Mo1 178.7(10) . .
N7 C7 Mo1 175.9(8) . .
N8 C8 Mo1 179.0(7) . .
N10 C9 C11 115.5(10) . .
N10 C9 C10 126.0(12) . .
C11 C9 C10 118.5(12) . .
C9 C10 H10A 109.5 . .
C9 C10 H10B 109.5 . .
H10A C10 H10B 109.5 . .
C9 C10 H10C 109.5 . .
H10A C10 H10C 109.5 . .
H10B C10 H10C 109.5 . .
N9 C11 C12 118.2(13) . .
N9 C11 C9 113.0(10) . .
C12 C11 C9 128.4(14) . .
C13 C12 C11 119.0(18) . .
C13 C12 H12 120.5 . .
C11 C12 H12 120.5 . .
C12 C13 C14 122.8(18) . .
C12 C13 H13 118.6 . .
C14 C13 H13 118.6 . .
C15 C14 C13 115.9(16) . .
C15 C14 H14 122.1 . .
C13 C14 H14 122.1 . .
N9 C15 C14 119.9(15) . .
N9 C15 C16 112.5(11) . .
C14 C15 C16 127.6(14) . .
N12 C16 C15 117.3(10) . .
N12 C16 C17 123.0(15) . .
C15 C16 C17 119.7(13) . .
C16 C17 H17A 109.5 . .
C16 C17 H17B 109.5 . .
H17A C17 H17B 109.5 . .
C16 C17 H17C 109.5 . .
H17A C17 H17C 109.5 . .
H17B C17 H17C 109.5 . .
N12 C18 C19 115.4(11) . .
N12 C18 H18A 108.4 . .
C19 C18 H18A 108.4 . .
N12 C18 H18B 108.4 . .
C19 C18 H18B 108.4 . .
H18A C18 H18B 107.5 . .
C20 C19 C18 115.9(12) . .
C20 C19 H19A 108.3 . .
C18 C19 H19A 108.3 . .
C20 C19 H19B 108.3 . .
C18 C19 H19B 108.3 . .
H19A C19 H19B 107.4 . .
N11 C20 C19 113.7(10) . .
N11 C20 H20A 108.8 . .
C19 C20 H20A 108.8 . .
N11 C20 H20B 108.8 . .
C19 C20 H20B 108.8 . .
H20A C20 H20B 107.7 . .
C22 C21 N11 112.8(10) . .
C22 C21 H21A 109.0 . .
N11 C21 H21A 109.0 . .
C22 C21 H21B 109.0 . .
N11 C21 H21B 109.0 . .
H21A C21 H21B 107.8 . .
C21 C22 C23 118.5(11) . .
C21 C22 H22A 107.7 . .
C23 C22 H22A 107.7 . .
C21 C22 H22B 107.7 . .
C23 C22 H22B 107.7 . .
H22A C22 H22B 107.1 . .
N10 C23 C22 112.2(9) . .
N10 C23 H23A 109.2 . .
C22 C23 H23A 109.2 . .
N10 C23 H23B 109.2 . .
C22 C23 H23B 109.2 . .
H23A C23 H23B 107.9 . .
N18 C24 C26 117.2(12) . .
N18 C24 C25 124.3(16) . .
C26 C24 C25 118.4(15) . .
C24 C25 H25A 109.5 . .
C24 C25 H25B 109.5 . .
H25A C25 H25B 109.5 . .
C24 C25 H25C 109.5 . .
H25A C25 H25C 109.5 . .
H25B C25 H25C 109.5 . .
N17 C26 C27 121.4(15) . .
N17 C26 C24 113.0(10) . .
C27 C26 C24 125.5(15) . .
C28 C27 C26 117(2) . .
C28 C27 H27 121.5 . .
C26 C27 H27 121.5 . .
C27 C28 C29 127(2) . .
C27 C28 H28 116.7 . .
C29 C28 H28 116.7 . .
C28 C29 C30 112.6(17) . .
C28 C29 H29 123.7 . .
C30 C29 H29 123.7 . .
N17 C30 C31 113.5(12) . .
N17 C30 C29 116.4(17) . .
C31 C30 C29 130.1(16) . .
N20 C31 C30 115.4(11) . .
N20 C31 C32 122.1(17) . .
C30 C31 C32 122.3(16) . .
C31 C32 H32A 109.5 . .
C31 C32 H32B 109.5 . .
H32A C32 H32B 109.5 . .
C31 C32 H32C 109.5 . .
H32A C32 H32C 109.5 . .
H32B C32 H32C 109.5 . .
N20 C33 C34 109.0(13) . .
N20 C33 H33A 109.9 . .
C34 C33 H33A 109.9 . .
N20 C33 H33B 109.9 . .
C34 C33 H33B 109.9 . .
H33A C33 H33B 108.3 . .
C35 C34 C33 120.9(15) . .
C35 C34 H34A 107.1 . .
C33 C34 H34A 107.1 . .
C35 C34 H34B 107.1 . .
C33 C34 H34B 107.1 . .
H34A C34 H34B 106.8 . .
N19 C35 C34 115.6(14) . .
N19 C35 H35A 108.4 . .
C34 C35 H35A 108.4 . .
N19 C35 H35B 108.4 . .
C34 C35 H35B 108.4 . .
H35A C35 H35B 107.5 . .
N19 C36 C37 109.9(11) . .
N19 C36 H36A 109.7 . .
C37 C36 H36A 109.7 . .
N19 C36 H36B 109.7 . .
C37 C36 H36B 109.7 . .
H36A C36 H36B 108.2 . .
C36 C37 C38 118.3(12) . .
C36 C37 H37A 107.7 . .
C38 C37 H37A 107.7 . .
C36 C37 H37B 107.7 . .
C38 C37 H37B 107.7 . .
H37A C37 H37B 107.1 . .
N18 C38 C37 113.8(11) . .
N18 C38 H38A 108.8 . .
C37 C38 H38A 108.8 . .
N18 C38 H38B 108.8 . .
C37 C38 H38B 108.8 . .
H38A C38 H38B 107.7 . .
N14 C39 C41 113.9(9) . .
N14 C39 C40 120.0(12) . .
C41 C39 C40 126.0(12) . .
C39 C40 H40A 109.5 . .
C39 C40 H40B 109.5 . .
H40A C40 H40B 109.5 . .
C39 C40 H40C 109.5 . .
H40A C40 H40C 109.5 . .
H40B C40 H40C 109.5 . .
N13 C41 C39 116.3(9) . .
N13 C41 C42 118.6(11) . .
C39 C41 C42 125.1(12) . .
C43 C42 C41 113.4(13) . .
C43 C42 H42 123.3 . .
C41 C42 H42 123.3 . .
C42 C43 C44 127.7(14) . .
C42 C43 H43 116.1 . .
C44 C43 H43 116.1 . .
C43 C44 C45 114.3(14) . .
C43 C44 H44 122.8 . .
C45 C44 H44 122.8 . .
N13 C45 C44 120.7(13) . .
N13 C45 C46 112.4(9) . .
C44 C45 C46 126.8(12) . .
N16 C46 C47 125.6(14) . .
N16 C46 C45 116.4(10) . .
C47 C46 C45 117.9(12) . .
C46 C47 H47A 109.5 . .
C46 C47 H47B 109.5 . .
H47A C47 H47B 109.5 . .
C46 C47 H47C 109.5 . .
H47A C47 H47C 109.5 . .
H47B C47 H47C 109.5 . .
N16 C48 C49 112.5(10) . .
N16 C48 H48A 109.1 . .
C49 C48 H48A 109.1 . .
N16 C48 H48B 109.1 . .
C49 C48 H48B 109.1 . .
H48A C48 H48B 107.8 . .
C50 C49 C48 115.8(10) . .
C50 C49 H49 122.1 . .
C48 C49 H49 122.1 . .
N15 C50 C49 111.6(9) . .
N15 C50 H50A 109.3 . .
C49 C50 H50A 109.3 . .
N15 C50 H50B 109.3 . .
C49 C50 H50B 109.3 . .
H50A C50 H50B 108.0 . .
N15 C51 C52 113.3(8) . .
N15 C51 H51A 108.9 . .
C52 C51 H51A 108.9 . .
N15 C51 H51B 108.9 . .
C52 C51 H51B 108.9 . .
H51A C51 H51B 107.7 . .
C53 C52 C51 122.4(9) . .
C53 C52 H52A 106.7 . .
C51 C52 H52A 106.7 . .
C53 C52 H52B 106.7 . .
C51 C52 H52B 106.7 . .
H52A C52 H52B 106.6 . .
N14 C53 C52 113.0(8) . .
N14 C53 H53A 109.0 . .
C52 C53 H53A 109.0 . .
N14 C53 H53B 109.0 . .
C52 C53 H53B 109.0 . .
H53A C53 H53B 107.8 . .
N21 C54 Mo2 178.7(8) . .
N22 C55 Mo2 179.6(8) . .
N23 C56 Mo2 178.5(10) . .
N24 C57 Mo2 178.0(10) . .
N26 C58 Mo2 176.9(9) . .
N25 C59 Mo2 179.0(9) . .
N27 C60 Mo2 175.6(8) . .
N32 C61 Ni3 162.0(7) . .
N31 C62 C63 122(2) . .
N31 C62 C64 110.9(17) . .
C63 C62 C64 127.2(19) . .
C62 C63 H63A 109.5 . .
C62 C63 H63B 109.5 . .
H63A C63 H63B 109.5 . .
C62 C63 H63C 109.5 . .
H63A C63 H63C 109.5 . .
H63B C63 H63C 109.5 . .
N28 C64 C62 114.8(17) . .
N28 C64 C65 123(2) . .
C62 C64 C65 121.9(19) . .
C66 C65 C64 107.0(19) . .
C66 C65 H65 126.5 . .
C64 C65 H65 126.5 . .
C65 C66 C67 134(2) . .
C65 C66 H66 113.1 . .
C67 C66 H66 113.1 . .
C68 C67 C66 104.3(19) . .
C68 C67 H67 127.9 . .
C66 C67 H67 127.9 . .
N28 C68 C67 131(2) . .
N28 C68 C69 102.9(16) . .
C67 C68 C69 126(2) . .
N29 C69 C68 128(2) . .
N29 C69 C70 122(2) . .
C68 C69 C70 109.1(18) . .
C69 C70 H70A 109.5 . .
C69 C70 H70B 109.5 . .
H70A C70 H70B 109.5 . .
C69 C70 H70C 109.5 . .
H70A C70 H70C 109.5 . .
H70B C70 H70C 109.5 . .
C72 C71 N29 113(2) . .
C72 C71 H71A 109.0 . .
N29 C71 H71A 109.0 . .
C72 C71 H71B 109.0 . .
N29 C71 H71B 109.0 . .
H71A C71 H71B 107.8 . .
C71 C72 C73 133(3) . .
C71 C72 H72A 103.8 . .
C73 C72 H72A 103.8 . .
C71 C72 H72B 103.8 . .
C73 C72 H72B 103.8 . .
H72A C72 H72B 105.4 . .
N30 C73 C72 101.3(19) . .
N30 C73 H73A 111.5 . .
C72 C73 H73A 111.5 . .
N30 C73 H73B 111.5 . .
C72 C73 H73B 111.5 . .
H73A C73 H73B 109.3 . .
N30 C74 C75 101.6(14) . .
N30 C74 H74A 111.4 . .
C75 C74 H74A 111.4 . .
N30 C74 H74B 111.4 . .
C75 C74 H74B 111.4 . .
H74A C74 H74B 109.3 . .
C76 C75 C74 129(2) . .
C76 C75 H75A 105.0 . .
C74 C75 H75A 105.0 . .
C76 C75 H75B 105.0 . .
C74 C75 H75B 105.0 . .
H75A C75 H75B 105.9 . .
N31 C76 C75 124(2) . .
N31 C76 H76A 106.3 . .
C75 C76 H76A 106.3 . .
N31 C76 H76B 106.3 . .
C75 C76 H76B 106.3 . .
H76A C76 H76B 106.4 . .
C78 C77 H77A 109.5 . .
C78 C77 H77B 109.5 . .
H77A C77 H77B 109.5 . .
C78 C77 H77C 109.5 . .
H77A C77 H77C 109.5 . .
H77B C77 H77C 109.5 . .
N33 C78 C77 173(3) . .

loop_
_geom_bond_atom_site_label_1
_geom_bond_atom_site_label_2
_geom_bond_distance
_geom_bond_site_symmetry_2
Mo1 C2 2.134(9) .
Mo1 C6 2.147(11) .
Mo1 C1 2.151(10) .
Mo1 C5 2.156(9) .
Mo1 C8 2.157(9) .
Mo1 C3 2.162(9) .
Mo1 C4 2.166(10) .
Mo1 C7 2.183(10) .
Mo2 C57 2.099(10) .
Mo2 C60 2.113(10) .
Mo2 C55 2.114(10) .
Mo2 C54 2.127(9) .
Mo2 C56 2.133(11) .
Mo2 C59 2.174(11) .
Mo2 C58 2.176(11) .
Mo2 N32 2.193(9) 4_676
Ni1 N9 1.951(9) .
Ni1 N11 1.991(9) .
Ni1 N10 2.032(9) .
Ni1 N1 2.053(8) .
Ni1 N12 2.067(9) .
Ni1 N21 2.096(9) .
Ni2 N13 1.949(8) .
Ni2 N14 2.022(8) .
Ni2 N15 2.058(9) .
Ni2 N8 2.083(7) 2_646
Ni2 N16 2.101(9) .
Ni2 N2 2.147(7) .
Ni3 N17 1.954(9) .
Ni3 N20 1.990(11) .
Ni3 N19 2.007(10) .
Ni3 N18 2.053(10) .
Ni3 C61 2.111(9) .
Ni3 N3 2.142(9) .
Ni4 N28 1.882(13) .
Ni4 N31 1.903(14) .
Ni4 N30 2.036(13) .
Ni4 N27 2.079(8) 2_647
Ni4 N22 2.106(8) .
Ni4 N29 2.165(14) .
O1 H2O1 0.8499 .
O1 H101 0.8961 .
O2 H1O2 0.8500 .
O2 H2O2 0.8499 .
O3 H1O3 0.8499 .
O3 H2O3 0.8500 .
O4 H1O4 0.8503 .
O4 H2O4 0.8500 .
O5 H105 0.8166 .
O5 H2O5 0.8499 .
O6 H106 0.8747 .
O6 H206 0.9636 .
O7 H1O7 0.8499 .
O7 H2O7 0.8500 .
O8 H1O8 0.8500 .
O8 H2O8 0.8501 .
O9 H1O9 0.8500 .
O9 H2O9 0.8500 .
O10 H110 0.8499 .
O10 H210 0.8500 .
O11 H111 0.8950 .
O11 H211 0.8478 .
O12 H112 0.9424 .
O12 H212 0.8501 .
O14 H114 0.8500 .
O14 H214 0.8498 .
N1 C1 1.140(10) .
N2 C2 1.126(9) .
N3 C3 1.142(10) .
N4 C4 1.163(10) .
N5 C5 1.149(11) .
N6 C6 1.105(12) .
N7 C7 1.159(11) .
N8 C8 1.142(9) .
N8 Ni2 2.083(7) 2_656
N9 C11 1.296(13) .
N9 C15 1.315(13) .
N10 C9 1.262(13) .
N10 C23 1.419(13) .
N11 C20 1.417(14) .
N11 C21 1.501(14) .
N11 H11 0.9100 .
N12 C16 1.299(15) .
N12 C18 1.460(15) .
N13 C41 1.288(12) .
N13 C45 1.323(12) .
N14 C39 1.343(13) .
N14 C53 1.433(12) .
N15 C50 1.440(13) .
N15 C51 1.473(13) .
N15 H15 0.9100 .
N16 C46 1.232(13) .
N16 C48 1.450(14) .
N17 C30 1.294(15) .
N17 C26 1.309(14) .
N18 C24 1.233(14) .
N18 C38 1.465(15) .
N19 C35 1.406(19) .
N19 C36 1.425(16) .
N19 H19 0.9100 .
N20 C31 1.282(17) .
N20 C33 1.520(18) .
N21 C54 1.165(10) .
N22 C55 1.144(10) .
N23 C56 1.158(12) .
N24 C57 1.154(12) .
N25 C59 1.139(11) .
N26 C58 1.153(11) .
N27 C60 1.147(11) .
N27 Ni4 2.079(8) 2_657
N28 C64 1.319(19) .
N28 C68 1.321(19) .
N29 C69 1.109(19) .
N29 C71 1.55(2) .
N30 C74 1.399(18) .
N30 C73 1.41(2) .
N30 H30 0.9100 .
N31 C62 1.303(18) .
N31 C76 1.376(19) .
N32 C61 1.149(10) .
N32 Mo2 2.193(9) 4_575
N33 C78 1.18(3) .
C9 C11 1.483(16) .
C9 C10 1.505(15) .
C10 H10A 0.9600 .
C10 H10B 0.9600 .
C10 H10C 0.9600 .
C11 C12 1.394(18) .
C12 C13 1.28(2) .
C12 H12 0.9300 .
C13 C14 1.41(2) .
C13 H13 0.9300 .
C14 C15 1.354(19) .
C14 H14 0.9300 .
C15 C16 1.473(17) .
C16 C17 1.512(16) .
C17 H17A 0.9600 .
C17 H17B 0.9600 .
C17 H17C 0.9600 .
C18 C19 1.496(19) .
C18 H18A 0.9700 .
C18 H18B 0.9700 .
C19 C20 1.487(18) .
C19 H19A 0.9700 .
C19 H19B 0.9700 .
C20 H20A 0.9700 .
C20 H20B 0.9700 .
C21 C22 1.424(17) .
C21 H21A 0.9700 .
C21 H21B 0.9700 .
C22 C23 1.539(17) .
C22 H22A 0.9700 .
C22 H22B 0.9700 .
C23 H23A 0.9700 .
C23 H23B 0.9700 .
C24 C26 1.439(18) .
C24 C25 1.495(18) .
C25 H25A 0.9600 .
C25 H25B 0.9600 .
C25 H25C 0.9600 .
C26 C27 1.330(18) .
C27 C28 1.28(2) .
C27 H27 0.9300 .
C28 C29 1.41(3) .
C28 H28 0.9300 .
C29 C30 1.47(2) .
C29 H29 0.9300 .
C30 C31 1.42(2) .
C31 C32 1.520(17) .
C32 H32A 0.9600 .
C32 H32B 0.9600 .
C32 H32C 0.9600 .
C33 C34 1.56(2) .
C33 H33A 0.9700 .
C33 H33B 0.9700 .
C34 C35 1.45(2) .
C34 H34A 0.9700 .
C34 H34B 0.9700 .
C35 H35A 0.9700 .
C35 H35B 0.9700 .
C36 C37 1.47(2) .
C36 H36A 0.9700 .
C36 H36B 0.9700 .
C37 C38 1.51(2) .
C37 H37A 0.9700 .
C37 H37B 0.9700 .
C38 H38A 0.9700 .
C38 H38B 0.9700 .
C39 C41 1.449(16) .
C39 C40 1.504(15) .
C40 H40A 0.9600 .
C40 H40B 0.9600 .
C40 H40C 0.9600 .
C41 C42 1.460(15) .
C42 C43 1.34(2) .
C42 H42 0.9300 .
C43 C44 1.36(2) .
C43 H43 0.9300 .
C44 C45 1.373(15) .
C44 H44 0.9300 .
C45 C46 1.496(17) .
C46 C47 1.488(15) .
C47 H47A 0.9600 .
C47 H47B 0.9600 .
C47 H47C 0.9600 .
C48 C49 1.481(17) .
C48 H48A 0.9700 .
C48 H48B 0.9700 .
C49 C50 1.474(16) .
C49 H49 0.9300 .
C50 H50A 0.9700 .
C50 H50B 0.9700 .
C51 C52 1.528(16) .
C51 H51A 0.9700 .
C51 H51B 0.9700 .
C52 C53 1.504(15) .
C52 H52A 0.9700 .
C52 H52B 0.9700 .
C53 H53A 0.9700 .
C53 H53B 0.9700 .
C62 C63 1.41(2) .
C62 C64 1.47(2) .
C63 H63A 0.9600 .
C63 H63B 0.9600 .
C63 H63C 0.9600 .
C64 C65 1.51(2) .
C65 C66 1.44(3) .
C65 H65 0.9300 .
C66 C67 1.46(3) .
C66 H66 0.9300 .
C67 C68 1.42(2) .
C67 H67 0.9300 .
C68 C69 1.48(3) .
C69 C70 1.56(2) .
C70 H70A 0.9600 .
C70 H70B 0.9600 .
C70 H70C 0.9600 .
C71 C72 1.41(3) .
C71 H71A 0.9700 .
C71 H71B 0.9700 .
C72 C73 1.50(3) .
C72 H72A 0.9700 .
C72 H72B 0.9700 .
C73 H73A 0.9700 .
C73 H73B 0.9700 .
C74 C75 1.50(2) .
C74 H74A 0.9700 .
C74 H74B 0.9700 .
C75 C76 1.44(2) .
C75 H75A 0.9700 .
C75 H75B 0.9700 .
C76 H76A 0.9700 .
C76 H76B 0.9700 .
C77 C78 1.28(3) .
C77 H77A 0.9600 .
C77 H77B 0.9600 .
C77 H77C 0.9600 .

loop_
_platon_squeeze_void_nr
_platon_squeeze_void_average_x
_platon_squeeze_void_average_y
_platon_squeeze_void_average_z
_platon_squeeze_void_volume
_platon_squeeze_void_count_electrons
_platon_squeeze_void_content
1 0.000 -0.004 0.000 515 136 ' '
2 0.080 0.264 0.519 27 8 ' '
3 0.099 0.394 0.455 12 2 ' '
4 0.154 0.101 0.696 20 5 ' '
5 0.346 0.601 0.804 20 5 ' '
6 0.500 0.387 0.500 515 136 ' '
7 0.419 0.764 0.981 26 8 ' '
8 0.401 0.894 0.045 13 2 ' '
9 0.580 0.236 0.019 27 8 ' '
10 0.599 0.106 0.955 11 2 ' '
11 0.654 0.399 0.196 20 5 ' '
12 0.846 0.899 0.304 20 5 ' '
13 0.919 0.736 0.481 27 8 ' '
14 0.901 0.606 0.545 12 2 ' '
